data_7053231
loop_
_publ_author_name
'Ma, Zhen'
'Lu, Wanbing'
'Liang, Baohuan'
'Pombeiro, Armando J. L.'

_publ_section_title
;
 Synthesis, characterization, photoluminescent and thermal properties of
 zinc(ii) 4&#x2032;-phenyl-terpyridine compounds
;
_journal_issue 5
_journal_name_full 'New Journal of Chemistry'
_journal_page_first 1529
_journal_paper_doi 10.1039/c3nj41176a
_journal_volume 37
_journal_year 2013
_chemical_formula_moiety 'C36 H29 N3 O7 Zn'
_chemical_formula_sum 'C36 H29 N3 O7 Zn'
_chemical_formula_weight 681.01
_chemical_name_systematic
;
?
;
_space_group_IT_number 14
_symmetry_cell_setting monoclinic
_symmetry_space_group_name_Hall '-P 2ybc'
_symmetry_space_group_name_H-M 'P 1 21/c 1'
_atom_sites_solution_hydrogens geom
_atom_sites_solution_primary direct
_atom_sites_solution_secondary difmap
_audit_creation_method SHELXL-97
_cell_angle_alpha 90.00
_cell_angle_beta 110.93(3)
_cell_angle_gamma 90.00
_cell_formula_units_Z 4
_cell_length_a 13.007(3)
_cell_length_b 9.863(2)
_cell_length_c 26.388(8)
_cell_measurement_reflns_used 32635
_cell_measurement_temperature 298(2)
_cell_measurement_theta_max 27.21
_cell_measurement_theta_min 2.22
_cell_volume 3161.9(15)
_computing_cell_refinement 'SMART (Bruker, 2001)'
_computing_data_collection 'SMART (Bruker, 2001)'
_computing_data_reduction 'SAINT (Bruker, 2002)'
_computing_molecular_graphics 'SMART (Bruker, 2001)'
_computing_publication_material 'SMART (Bruker, 2001)'
_computing_structure_refinement 'SHELXL-97 (Sheldrick, 2008)'
_computing_structure_solution 'SHELXS-97 (Sheldrick, 2008)'
_diffrn_ambient_temperature 298(2)
_diffrn_measured_fraction_theta_full 0.987
_diffrn_measured_fraction_theta_max 0.987
_diffrn_measurement_device_type 'Smart CCD area detector'
_diffrn_measurement_method 'phi and omega scans'
_diffrn_radiation_monochromator graphite
_diffrn_radiation_source 'fine-focus sealed tube'
_diffrn_radiation_type MoK\a
_diffrn_radiation_wavelength 0.71073
_diffrn_reflns_av_R_equivalents 0.0322
_diffrn_reflns_av_sigmaI/netI 0.0281
_diffrn_reflns_limit_h_max 16
_diffrn_reflns_limit_h_min -16
_diffrn_reflns_limit_k_max 12
_diffrn_reflns_limit_k_min -9
_diffrn_reflns_limit_l_max 33
_diffrn_reflns_limit_l_min -33
_diffrn_reflns_number 32635
_diffrn_reflns_theta_full 27.21
_diffrn_reflns_theta_max 27.21
_diffrn_reflns_theta_min 2.22
_exptl_absorpt_coefficient_mu 0.832
_exptl_absorpt_correction_T_max 0.812
_exptl_absorpt_correction_T_min 0.773
_exptl_absorpt_correction_type multi-scan
_exptl_absorpt_process_details 'SADABS (Sheldrick, 1996)'
_exptl_crystal_colour Colorless
_exptl_crystal_density_diffrn 1.431
_exptl_crystal_density_method 'not measured'
_exptl_crystal_description Prism
_exptl_crystal_F_000 1408
_exptl_crystal_size_max 0.31
_exptl_crystal_size_mid 0.26
_exptl_crystal_size_min 0.25
_refine_diff_density_max 0.752
_refine_diff_density_min -0.385
_refine_diff_density_rms 0.065
_refine_ls_extinction_method none
_refine_ls_goodness_of_fit_ref 1.036
_refine_ls_hydrogen_treatment constr
_refine_ls_matrix_type full
_refine_ls_number_parameters 426
_refine_ls_number_reflns 6956
_refine_ls_number_restraints 0
_refine_ls_restrained_S_all 1.036
_refine_ls_R_factor_all 0.0624
_refine_ls_R_factor_gt 0.0408
_refine_ls_shift/su_max 0.001
_refine_ls_shift/su_mean 0.000
_refine_ls_structure_factor_coef Fsqd
_refine_ls_weighting_details 'calc w=1/[\s^2^(Fo^2^)+(0.0588P)^2^+2.1952P] where P=(Fo^2^+2Fc^2^)/3'
_refine_ls_weighting_scheme calc
_refine_ls_wR_factor_gt 0.1048
_refine_ls_wR_factor_ref 0.1224
_reflns_number_gt 5248
_reflns_number_total 6956
_reflns_threshold_expression >2sigma(I)
_cod_data_source_file c3nj41176a.txt
_cod_data_source_block z
_cod_depositor_comments
;
The following automatic conversions were performed:

'_symmetry_cell_setting' value 'Monoclinic' changed to 'monoclinic'
according to /home/saulius/struct/CIF-dictionaries/cif_core.dic
dictionary named 'cif_core.dic' version 2.4.2 from 2011-04-26.

Automatic conversion script
Id: cif_fix_values 1891 2012-01-12 08:04:46Z andrius 
;
_cod_original_cell_volume 3161.9(14)
_cod_original_sg_symbol_H-M P2(1)/c
_cod_database_code 7053231

loop_
_symmetry_equiv_pos_as_xyz
'x, y, z'
'-x, y+1/2, -z+1/2'
'-x, -y, -z'
'x, -y-1/2, z-1/2'

loop_
_atom_site_label
_atom_site_type_symbol
_atom_site_fract_x
_atom_site_fract_y
_atom_site_fract_z
_atom_site_U_iso_or_equiv
_atom_site_adp_type
_atom_site_occupancy
_atom_site_symmetry_multiplicity
_atom_site_calc_flag
_atom_site_refinement_flags
Zn1 Zn 0.24908(2) 0.19580(3) 0.366957(11) 0.03946(11) Uani 1 1 d .
O1 O 0.25675(16) 0.0372(2) 0.32224(8) 0.0538(5) Uani 1 1 d .
O2 O 0.43219(17) 0.0889(2) 0.34413(8) 0.0551(5) Uani 1 1 d .
O3 O 0.37304(18) -0.3220(2) 0.15190(8) 0.0626(6) Uani 1 1 d .
H3A H 0.4369 -0.3433 0.1569 0.094 Uiso 1 1 calc R
O4 O 0.11069(15) 0.1560(2) 0.37974(8) 0.0500(5) Uani 1 1 d .
O5 O 0.14289(19) 0.3643(3) 0.40912(11) 0.0744(7) Uani 1 1 d .
O6 O -0.22882(19) 0.2042(2) 0.49982(10) 0.0676(6) Uani 1 1 d .
H6A H -0.2209 0.2641 0.5224 0.101 Uiso 1 1 calc R
O20 O 0.2232(2) 0.6130(3) 0.42535(11) 0.0833(8) Uani 1 1 d .
H20D H 0.1973 0.5334 0.4178 0.120(18) Uiso 1 1 d R
N1 N 0.35989(16) 0.1628(2) 0.44947(8) 0.0365(4) Uani 1 1 d .
N2 N 0.36545(15) 0.3495(2) 0.38083(7) 0.0327(4) Uani 1 1 d .
N3 N 0.18434(18) 0.3320(2) 0.29655(9) 0.0493(6) Uani 1 1 d .
C1 C 0.3458(2) 0.0742(3) 0.48442(10) 0.0438(6) Uani 1 1 d .
H1 H 0.2855 0.0162 0.4725 0.053 Uiso 1 1 calc R
C2 C 0.4164(2) 0.0646(3) 0.53730(11) 0.0476(6) Uani 1 1 d .
H2 H 0.4044 0.0011 0.5606 0.057 Uiso 1 1 calc R
C02 C 0.1652(7) 0.6846(6) 0.3763(2) 0.162(3) Uani 1 1 d .
H02A H 0.2053 0.7650 0.3744 0.243 Uiso 1 1 calc R
H02B H 0.0935 0.7094 0.3758 0.243 Uiso 1 1 calc R
H02C H 0.1578 0.6276 0.3457 0.243 Uiso 1 1 calc R
C3 C 0.5044(2) 0.1501(3) 0.55498(10) 0.0487(7) Uani 1 1 d .
H3 H 0.5533 0.1454 0.5906 0.058 Uiso 1 1 calc R
C4 C 0.5204(2) 0.2438(3) 0.51955(10) 0.0408(5) Uani 1 1 d .
H4 H 0.5798 0.3033 0.5311 0.049 Uiso 1 1 calc R
C5 C 0.44695(19) 0.2474(3) 0.46690(9) 0.0342(5) Uani 1 1 d .
C6 C 0.45429(18) 0.3451(2) 0.42548(9) 0.0326(5) Uani 1 1 d .
C7 C 0.54490(19) 0.4260(3) 0.43127(9) 0.0360(5) Uani 1 1 d .
H7 H 0.6068 0.4219 0.4629 0.043 Uiso 1 1 calc R
C8 C 0.54276(18) 0.5136(2) 0.38937(9) 0.0334(5) Uani 1 1 d .
C9 C 0.44656(19) 0.5191(3) 0.34424(9) 0.0376(5) Uani 1 1 d .
H9 H 0.4407 0.5794 0.3163 0.045 Uiso 1 1 calc R
C10 C 0.35944(18) 0.4349(3) 0.34080(9) 0.0353(5) Uani 1 1 d .
C11 C 0.2526(2) 0.4311(3) 0.29486(10) 0.0423(6) Uani 1 1 d .
C12 C 0.2225(3) 0.5267(4) 0.25401(12) 0.0631(9) Uani 1 1 d .
H12 H 0.2722 0.5927 0.2523 0.076 Uiso 1 1 calc R
C13 C 0.1175(3) 0.5229(4) 0.21572(13) 0.0739(10) Uani 1 1 d .
H13 H 0.0947 0.5883 0.1886 0.089 Uiso 1 1 calc R
C14 C 0.0474(3) 0.4227(4) 0.21792(13) 0.0778(11) Uani 1 1 d .
H14 H -0.0239 0.4183 0.1926 0.093 Uiso 1 1 calc R
C15 C 0.0848(3) 0.3287(4) 0.25831(13) 0.0679(9) Uani 1 1 d .
H15 H 0.0379 0.2583 0.2591 0.081 Uiso 1 1 calc R
C16 C 0.63965(19) 0.5953(2) 0.39198(9) 0.0351(5) Uani 1 1 d .
C17 C 0.7120(2) 0.6473(3) 0.44033(10) 0.0437(6) Uani 1 1 d .
H17 H 0.7002 0.6309 0.4725 0.052 Uiso 1 1 calc R
C18 C 0.8013(2) 0.7231(3) 0.44097(12) 0.0549(7) Uani 1 1 d .
H18 H 0.8491 0.7576 0.4737 0.066 Uiso 1 1 calc R
C19 C 0.8207(3) 0.7484(3) 0.39424(14) 0.0608(8) Uani 1 1 d .
H19 H 0.8810 0.8005 0.3951 0.073 Uiso 1 1 calc R
C20 C 0.7502(3) 0.6961(3) 0.34586(13) 0.0584(8) Uani 1 1 d .
H20 H 0.7633 0.7117 0.3139 0.070 Uiso 1 1 calc R
C21 C 0.6608(2) 0.6209(3) 0.34483(10) 0.0456(6) Uani 1 1 d .
H21 H 0.6134 0.5865 0.3120 0.055 Uiso 1 1 calc R
C31 C 0.0892(2) 0.2584(3) 0.40285(10) 0.0454(6) Uani 1 1 d .
C32 C -0.00062(19) 0.2463(3) 0.42497(9) 0.0390(5) Uani 1 1 d .
C33 C -0.0387(2) 0.3593(3) 0.44388(11) 0.0474(6) Uani 1 1 d .
H33 H -0.0122 0.4446 0.4398 0.057 Uiso 1 1 calc R
C34 C -0.1152(2) 0.3475(3) 0.46872(12) 0.0502(7) Uani 1 1 d .
H34 H -0.1400 0.4244 0.4812 0.060 Uiso 1 1 calc R
C35 C -0.1549(2) 0.2218(3) 0.47494(11) 0.0464(6) Uani 1 1 d .
C36 C -0.1198(2) 0.1086(3) 0.45490(12) 0.0522(7) Uani 1 1 d .
H36 H -0.1483 0.0238 0.4578 0.063 Uiso 1 1 calc R
C37 C -0.0426(2) 0.1212(3) 0.43063(10) 0.0446(6) Uani 1 1 d .
H37 H -0.0185 0.0443 0.4178 0.054 Uiso 1 1 calc R
C41 C 0.3492(2) 0.0249(3) 0.31678(10) 0.0417(6) Uani 1 1 d .
C42 C 0.3562(2) -0.0721(3) 0.27429(9) 0.0399(5) Uani 1 1 d .
C43 C 0.4574(2) -0.1191(3) 0.27524(10) 0.0434(6) Uani 1 1 d .
H43 H 0.5212 -0.0932 0.3034 0.052 Uiso 1 1 calc R
C44 C 0.4650(2) -0.2032(3) 0.23511(10) 0.0436(6) Uani 1 1 d .
H44 H 0.5334 -0.2349 0.2367 0.052 Uiso 1 1 calc R
C45 C 0.3707(2) -0.2408(3) 0.19234(10) 0.0436(6) Uani 1 1 d .
C46 C 0.2695(2) -0.1926(3) 0.19080(11) 0.0484(6) Uani 1 1 d .
H46 H 0.2060 -0.2155 0.1619 0.058 Uiso 1 1 calc R
C47 C 0.2625(2) -0.1113(3) 0.23177(10) 0.0445(6) Uani 1 1 d .
H47 H 0.1939 -0.0822 0.2309 0.053 Uiso 1 1 calc R

loop_
_atom_site_aniso_label
_atom_site_aniso_U_11
_atom_site_aniso_U_22
_atom_site_aniso_U_33
_atom_site_aniso_U_23
_atom_site_aniso_U_13
_atom_site_aniso_U_12
Zn1 0.03847(16) 0.03937(19) 0.04136(16) 0.00004(12) 0.01529(12) -0.00568(12)
O1 0.0557(11) 0.0547(13) 0.0574(11) -0.0089(10) 0.0280(9) -0.0007(10)
O2 0.0615(12) 0.0566(13) 0.0521(11) -0.0108(10) 0.0264(9) -0.0077(10)
O3 0.0610(12) 0.0694(15) 0.0531(11) -0.0209(10) 0.0152(10) 0.0042(11)
O4 0.0423(10) 0.0600(13) 0.0503(10) -0.0101(9) 0.0198(8) -0.0096(9)
O5 0.0674(14) 0.0666(16) 0.1029(18) -0.0180(14) 0.0471(13) -0.0282(12)
O6 0.0767(15) 0.0531(14) 0.0967(17) -0.0114(12) 0.0599(14) -0.0143(11)
O20 0.0996(19) 0.0582(17) 0.0975(19) -0.0236(14) 0.0419(16) -0.0178(15)
N1 0.0406(10) 0.0340(12) 0.0395(10) 0.0045(8) 0.0199(8) 0.0018(9)
N2 0.0322(9) 0.0336(11) 0.0324(9) 0.0033(8) 0.0116(7) 0.0003(8)
N3 0.0438(12) 0.0522(15) 0.0449(12) 0.0069(10) 0.0071(9) -0.0069(10)
C1 0.0520(14) 0.0369(15) 0.0505(14) 0.0044(11) 0.0282(12) -0.0005(12)
C2 0.0620(16) 0.0420(16) 0.0471(14) 0.0153(12) 0.0298(13) 0.0089(13)
C02 0.260(9) 0.107(5) 0.109(5) 0.004(4) 0.054(5) 0.027(5)
C3 0.0565(16) 0.0525(18) 0.0363(12) 0.0110(12) 0.0153(11) 0.0119(14)
C4 0.0433(13) 0.0417(15) 0.0382(12) 0.0054(11) 0.0155(10) 0.0044(11)
C5 0.0388(12) 0.0312(13) 0.0354(11) 0.0046(10) 0.0168(9) 0.0063(10)
C6 0.0357(11) 0.0303(13) 0.0336(11) 0.0032(9) 0.0146(9) 0.0026(9)
C7 0.0362(11) 0.0349(14) 0.0341(11) 0.0024(10) 0.0092(9) 0.0013(10)
C8 0.0379(11) 0.0292(13) 0.0355(11) -0.0010(9) 0.0159(9) 0.0005(9)
C9 0.0426(12) 0.0344(14) 0.0350(11) 0.0074(10) 0.0127(10) -0.0007(10)
C10 0.0361(11) 0.0342(14) 0.0344(11) 0.0045(10) 0.0109(9) 0.0020(10)
C11 0.0411(13) 0.0463(16) 0.0362(12) 0.0067(11) 0.0099(10) -0.0002(11)
C12 0.0555(17) 0.068(2) 0.0506(16) 0.0233(15) 0.0006(13) -0.0089(16)
C13 0.0639(19) 0.082(3) 0.0534(17) 0.0244(17) -0.0056(15) -0.0014(19)
C14 0.0560(18) 0.094(3) 0.0580(19) 0.0163(19) -0.0103(15) -0.0089(19)
C15 0.0503(16) 0.076(2) 0.0603(18) 0.0099(17) -0.0014(14) -0.0187(16)
C16 0.0385(12) 0.0250(12) 0.0407(12) -0.0001(9) 0.0129(10) 0.0014(9)
C17 0.0447(13) 0.0399(15) 0.0429(13) -0.0022(11) 0.0115(11) -0.0011(11)
C18 0.0479(15) 0.0474(18) 0.0578(17) -0.0074(13) 0.0049(13) -0.0102(13)
C19 0.0523(16) 0.0513(19) 0.078(2) -0.0057(16) 0.0226(15) -0.0202(15)
C20 0.0634(18) 0.059(2) 0.0618(17) -0.0002(15) 0.0329(15) -0.0160(15)
C21 0.0508(14) 0.0434(16) 0.0434(13) -0.0042(11) 0.0178(11) -0.0112(12)
C31 0.0361(12) 0.0549(18) 0.0421(13) -0.0056(12) 0.0103(10) -0.0108(12)
C32 0.0334(11) 0.0430(15) 0.0357(11) -0.0032(11) 0.0065(9) -0.0074(11)
C33 0.0486(14) 0.0333(15) 0.0607(16) -0.0011(12) 0.0200(12) -0.0082(12)
C34 0.0503(15) 0.0352(15) 0.0693(18) -0.0068(13) 0.0264(14) -0.0006(12)
C35 0.0448(14) 0.0430(17) 0.0553(15) -0.0025(12) 0.0228(12) -0.0035(12)
C36 0.0610(17) 0.0348(16) 0.0704(18) -0.0063(13) 0.0350(15) -0.0101(13)
C37 0.0476(14) 0.0374(16) 0.0505(14) -0.0079(11) 0.0196(11) -0.0033(12)
C41 0.0537(15) 0.0387(15) 0.0364(12) 0.0080(11) 0.0205(11) 0.0024(12)
C42 0.0486(13) 0.0371(15) 0.0361(12) 0.0076(10) 0.0177(10) 0.0029(11)
C43 0.0429(13) 0.0482(17) 0.0366(12) 0.0039(11) 0.0113(10) 0.0033(12)
C44 0.0412(13) 0.0476(16) 0.0424(13) 0.0019(11) 0.0157(10) 0.0059(11)
C45 0.0531(14) 0.0398(15) 0.0380(12) 0.0027(11) 0.0164(11) 0.0002(12)
C46 0.0464(14) 0.0463(17) 0.0469(14) 0.0006(12) 0.0098(11) -0.0026(12)
C47 0.0416(13) 0.0460(17) 0.0472(14) 0.0060(12) 0.0174(11) 0.0047(11)

loop_
_atom_type_symbol
_atom_type_description
_atom_type_scat_dispersion_real
_atom_type_scat_dispersion_imag
_atom_type_scat_source
C C 0.0033 0.0016 'International Tables Vol C Tables 4.2.6.8 and 6.1.1.4'
H H 0.0000 0.0000 'International Tables Vol C Tables 4.2.6.8 and 6.1.1.4'
N N 0.0061 0.0033 'International Tables Vol C Tables 4.2.6.8 and 6.1.1.4'
O O 0.0106 0.0060 'International Tables Vol C Tables 4.2.6.8 and 6.1.1.4'
Zn Zn 0.2839 1.4301 'International Tables Vol C Tables 4.2.6.8 and 6.1.1.4'

loop_
_geom_angle_atom_site_label_1
_geom_angle_atom_site_label_2
_geom_angle_atom_site_label_3
_geom_angle
O1 Zn1 O4 100.73(8)
O1 Zn1 N2 119.44(8)
O4 Zn1 N2 139.56(8)
O1 Zn1 N1 108.85(8)
O4 Zn1 N1 96.76(8)
N2 Zn1 N1 75.59(8)
O1 Zn1 N3 93.71(9)
O4 Zn1 N3 99.64(9)
N2 Zn1 N3 74.85(8)
N1 Zn1 N3 149.01(8)
C41 O1 Zn1 113.26(18)
C45 O3 H3A 109.5
C31 O4 Zn1 107.15(17)
C35 O6 H6A 109.5
C02 O20 H20D 101.9
C1 N1 C5 118.5(2)
C1 N1 Zn1 126.11(18)
C5 N1 Zn1 115.26(15)
C6 N2 C10 120.8(2)
C6 N2 Zn1 118.80(16)
C10 N2 Zn1 119.25(15)
C15 N3 C11 118.2(2)
C15 N3 Zn1 127.0(2)
C11 N3 Zn1 114.69(16)
N1 C1 C2 122.8(3)
N1 C1 H1 118.6
C2 C1 H1 118.6
C3 C2 C1 118.7(2)
C3 C2 H2 120.6
C1 C2 H2 120.6
O20 C02 H02A 109.5
O20 C02 H02B 109.5
H02A C02 H02B 109.5
O20 C02 H02C 109.5
H02A C02 H02C 109.5
H02B C02 H02C 109.5
C2 C3 C4 119.6(2)
C2 C3 H3 120.2
C4 C3 H3 120.2
C5 C4 C3 118.8(3)
C5 C4 H4 120.6
C3 C4 H4 120.6
N1 C5 C4 121.6(2)
N1 C5 C6 114.7(2)
C4 C5 C6 123.7(2)
N2 C6 C7 121.1(2)
N2 C6 C5 114.3(2)
C7 C6 C5 124.6(2)
C6 C7 C8 119.6(2)
C6 C7 H7 120.2
C8 C7 H7 120.2
C9 C8 C7 117.4(2)
C9 C8 C16 120.8(2)
C7 C8 C16 121.7(2)
C10 C9 C8 120.1(2)
C10 C9 H9 120.0
C8 C9 H9 120.0
N2 C10 C9 120.9(2)
N2 C10 C11 113.9(2)
C9 C10 C11 125.2(2)
N3 C11 C12 121.4(2)
N3 C11 C10 115.6(2)
C12 C11 C10 122.9(2)
C11 C12 C13 118.9(3)
C11 C12 H12 120.5
C13 C12 H12 120.5
C14 C13 C12 119.5(3)
C14 C13 H13 120.3
C12 C13 H13 120.3
C13 C14 C15 118.0(3)
C13 C14 H14 121.0
C15 C14 H14 121.0
N3 C15 C14 123.8(3)
N3 C15 H15 118.1
C14 C15 H15 118.1
C17 C16 C21 118.1(2)
C17 C16 C8 122.2(2)
C21 C16 C8 119.7(2)
C18 C17 C16 120.3(3)
C18 C17 H17 119.8
C16 C17 H17 119.8
C19 C18 C17 121.0(3)
C19 C18 H18 119.5
C17 C18 H18 119.5
C18 C19 C20 119.4(3)
C18 C19 H19 120.3
C20 C19 H19 120.3
C21 C20 C19 120.0(3)
C21 C20 H20 120.0
C19 C20 H20 120.0
C20 C21 C16 121.2(3)
C20 C21 H21 119.4
C16 C21 H21 119.4
O5 C31 O4 122.0(3)
O5 C31 C32 120.1(3)
O4 C31 C32 117.8(2)
C37 C32 C33 118.4(2)
C37 C32 C31 120.8(2)
C33 C32 C31 120.7(2)
C34 C33 C32 121.1(3)
C34 C33 H33 119.5
C32 C33 H33 119.5
C35 C34 C33 119.9(3)
C35 C34 H34 120.1
C33 C34 H34 120.1
O6 C35 C34 122.3(3)
O6 C35 C36 118.1(3)
C34 C35 C36 119.6(2)
C37 C36 C35 120.1(3)
C37 C36 H36 120.0
C35 C36 H36 120.0
C36 C37 C32 121.0(3)
C36 C37 H37 119.5
C32 C37 H37 119.5
O2 C41 O1 123.4(2)
O2 C41 C42 119.2(2)
O1 C41 C42 117.4(2)
C47 C42 C43 118.5(2)
C47 C42 C41 120.8(2)
C43 C42 C41 120.6(2)
C44 C43 C42 121.0(2)
C44 C43 H43 119.5
C42 C43 H43 119.5
C43 C44 C45 120.1(2)
C43 C44 H44 119.9
C45 C44 H44 119.9
O3 C45 C46 118.1(2)
O3 C45 C44 122.8(2)
C46 C45 C44 119.1(2)
C47 C46 C45 120.4(3)
C47 C46 H46 119.8
C45 C46 H46 119.8
C46 C47 C42 120.9(2)
C46 C47 H47 119.5
C42 C47 H47 119.5

loop_
_geom_bond_atom_site_label_1
_geom_bond_atom_site_label_2
_geom_bond_distance
Zn1 O1 1.983(2)
Zn1 O4 1.9855(18)
Zn1 N2 2.080(2)
Zn1 N1 2.164(2)
Zn1 N3 2.202(2)
O1 C41 1.267(3)
O2 C41 1.237(3)
O3 C45 1.343(3)
O3 H3A 0.8200
O4 C31 1.262(3)
O5 C31 1.235(4)
O6 C35 1.355(3)
O6 H6A 0.8200
O20 C02 1.431(6)
O20 H20D 0.8500
N1 C1 1.330(3)
N1 C5 1.348(3)
N2 C6 1.324(3)
N2 C10 1.331(3)
N3 C15 1.327(4)
N3 C11 1.332(3)
C1 C2 1.372(4)
C1 H1 0.9300
C2 C3 1.363(4)
C2 H2 0.9300
C02 H02A 0.9600
C02 H02B 0.9600
C02 H02C 0.9600
C3 C4 1.382(4)
C3 H3 0.9300
C4 C5 1.377(3)
C4 H4 0.9300
C5 C6 1.486(3)
C6 C7 1.385(3)
C7 C8 1.396(3)
C7 H7 0.9300
C8 C9 1.386(3)
C8 C16 1.476(3)
C9 C10 1.381(3)
C9 H9 0.9300
C10 C11 1.483(3)
C11 C12 1.379(4)
C12 C13 1.379(4)
C12 H12 0.9300
C13 C14 1.359(5)
C13 H13 0.9300
C14 C15 1.364(5)
C14 H14 0.9300
C15 H15 0.9300
C16 C17 1.385(3)
C16 C21 1.390(3)
C17 C18 1.376(4)
C17 H17 0.9300
C18 C19 1.368(5)
C18 H18 0.9300
C19 C20 1.379(4)
C19 H19 0.9300
C20 C21 1.372(4)
C20 H20 0.9300
C21 H21 0.9300
C31 C32 1.485(4)
C32 C37 1.378(4)
C32 C33 1.383(4)
C33 C34 1.379(4)
C33 H33 0.9300
C34 C35 1.375(4)
C34 H34 0.9300
C35 C36 1.381(4)
C36 C37 1.375(4)
C36 H36 0.9300
C37 H37 0.9300
C41 C42 1.501(4)
C42 C47 1.384(4)
C42 C43 1.387(4)
C43 C44 1.376(4)
C43 H43 0.9300
C44 C45 1.387(4)
C44 H44 0.9300
C45 C46 1.387(4)
C46 C47 1.375(4)
C46 H46 0.9300
C47 H47 0.9300

loop_
_geom_torsion_atom_site_label_1
_geom_torsion_atom_site_label_2
_geom_torsion_atom_site_label_3
_geom_torsion_atom_site_label_4
_geom_torsion
O4 Zn1 O1 C41 -167.60(18)
N2 Zn1 O1 C41 17.2(2)
N1 Zn1 O1 C41 -66.57(19)
N3 Zn1 O1 C41 91.85(19)
O1 Zn1 O4 C31 -172.55(18)
N2 Zn1 O4 C31 1.0(2)
N1 Zn1 O4 C31 76.74(18)
N3 Zn1 O4 C31 -76.87(19)
O1 Zn1 N1 C1 -71.1(2)
O4 Zn1 N1 C1 32.7(2)
N2 Zn1 N1 C1 172.2(2)
N3 Zn1 N1 C1 154.4(2)
O1 Zn1 N1 C5 113.29(17)
O4 Zn1 N1 C5 -142.90(17)
N2 Zn1 N1 C5 -3.36(16)
N3 Zn1 N1 C5 -21.2(3)
O1 Zn1 N2 C6 -94.03(18)
O4 Zn1 N2 C6 93.2(2)
N1 Zn1 N2 C6 9.75(16)
N3 Zn1 N2 C6 -179.68(19)
O1 Zn1 N2 C10 73.79(19)
O4 Zn1 N2 C10 -98.98(19)
N1 Zn1 N2 C10 177.57(19)
N3 Zn1 N2 C10 -11.86(17)
O1 Zn1 N3 C15 70.3(3)
O4 Zn1 N3 C15 -31.2(3)
N2 Zn1 N3 C15 -170.1(3)
N1 Zn1 N3 C15 -152.2(3)
O1 Zn1 N3 C11 -113.1(2)
O4 Zn1 N3 C11 145.3(2)
N2 Zn1 N3 C11 6.39(19)
N1 Zn1 N3 C11 24.3(3)
C5 N1 C1 C2 -0.4(4)
Zn1 N1 C1 C2 -175.88(19)
N1 C1 C2 C3 0.4(4)
C1 C2 C3 C4 0.0(4)
C2 C3 C4 C5 -0.5(4)
C1 N1 C5 C4 -0.1(3)
Zn1 N1 C5 C4 175.85(18)
C1 N1 C5 C6 -178.4(2)
Zn1 N1 C5 C6 -2.5(3)
C3 C4 C5 N1 0.6(4)
C3 C4 C5 C6 178.7(2)
C10 N2 C6 C7 -2.0(3)
Zn1 N2 C6 C7 165.60(18)
C10 N2 C6 C5 178.4(2)
Zn1 N2 C6 C5 -14.0(3)
N1 C5 C6 N2 10.5(3)
C4 C5 C6 N2 -167.8(2)
N1 C5 C6 C7 -169.1(2)
C4 C5 C6 C7 12.6(4)
N2 C6 C7 C8 0.0(4)
C5 C6 C7 C8 179.5(2)
C6 C7 C8 C9 2.5(3)
C6 C7 C8 C16 -176.0(2)
C7 C8 C9 C10 -3.1(4)
C16 C8 C9 C10 175.4(2)
C6 N2 C10 C9 1.4(4)
Zn1 N2 C10 C9 -166.14(18)
C6 N2 C10 C11 -177.4(2)
Zn1 N2 C10 C11 15.0(3)
C8 C9 C10 N2 1.2(4)
C8 C9 C10 C11 179.9(2)
C15 N3 C11 C12 -1.4(5)
Zn1 N3 C11 C12 -178.2(2)
C15 N3 C11 C10 175.9(3)
Zn1 N3 C11 C10 -1.0(3)
N2 C10 C11 N3 -8.7(3)
C9 C10 C11 N3 172.5(3)
N2 C10 C11 C12 168.6(3)
C9 C10 C11 C12 -10.3(4)
N3 C11 C12 C13 3.2(5)
C10 C11 C12 C13 -173.8(3)
C11 C12 C13 C14 -2.3(6)
C12 C13 C14 C15 -0.3(6)
C11 N3 C15 C14 -1.4(6)
Zn1 N3 C15 C14 175.0(3)
C13 C14 C15 N3 2.2(6)
C9 C8 C16 C17 147.3(3)
C7 C8 C16 C17 -34.2(4)
C9 C8 C16 C21 -33.2(3)
C7 C8 C16 C21 145.2(2)
C21 C16 C17 C18 0.6(4)
C8 C16 C17 C18 -179.9(2)
C16 C17 C18 C19 -0.2(5)
C17 C18 C19 C20 -0.6(5)
C18 C19 C20 C21 0.9(5)
C19 C20 C21 C16 -0.4(5)
C17 C16 C21 C20 -0.3(4)
C8 C16 C21 C20 -179.8(3)
Zn1 O4 C31 O5 6.9(3)
Zn1 O4 C31 C32 -170.30(18)
O5 C31 C32 C37 -163.6(3)
O4 C31 C32 C37 13.7(4)
O5 C31 C32 C33 11.8(4)
O4 C31 C32 C33 -170.9(2)
C37 C32 C33 C34 1.2(4)
C31 C32 C33 C34 -174.4(2)
C32 C33 C34 C35 0.0(4)
C33 C34 C35 O6 178.9(3)
C33 C34 C35 C36 -1.7(4)
O6 C35 C36 C37 -178.3(3)
C34 C35 C36 C37 2.3(4)
C35 C36 C37 C32 -1.2(4)
C33 C32 C37 C36 -0.6(4)
C31 C32 C37 C36 175.0(2)
Zn1 O1 C41 O2 12.5(3)
Zn1 O1 C41 C42 -166.95(17)
O2 C41 C42 C47 -158.6(3)
O1 C41 C42 C47 20.8(4)
O2 C41 C42 C43 18.0(4)
O1 C41 C42 C43 -162.5(2)
C47 C42 C43 C44 -0.3(4)
C41 C42 C43 C44 -177.1(2)
C42 C43 C44 C45 1.0(4)
C43 C44 C45 O3 179.7(3)
C43 C44 C45 C46 -0.1(4)
O3 C45 C46 C47 178.7(3)
C44 C45 C46 C47 -1.5(4)
C45 C46 C47 C42 2.2(4)
C43 C42 C47 C46 -1.3(4)
C41 C42 C47 C46 175.5(2)
